data_4025037
loop_
_publ_author_name
'Ashraf Wilsily'
'Eric Fillion'

_publ_section_title
;
Asymmetric Synthesis of All-Carbon Benzylic Quaternary Stereocenters via
Conjugate Addition to Alkylidene and Indenylidene Meldrum's Acids
;
_journal_name_full 'Journal of Organic Chemistry'
_journal_page_first 8583
_journal_page_last 8594
_journal_paper_doi 10.1021/jo901559d
_journal_volume 74
_journal_year 2009
_chemical_formula_sum 'C15 H16 O5'
_chemical_formula_weight 276.28
_chemical_name_systematic
; 
 ? 
;
_space_group_IT_number 14
_symmetry_cell_setting monoclinic
_symmetry_space_group_name_Hall '-P 2ybc'
_symmetry_space_group_name_H-M 'P 1 21/c 1'
_atom_sites_solution_hydrogens geom
_atom_sites_solution_primary direct
_atom_sites_solution_secondary difmap
_audit_creation_method SHELXL-97
_cell_angle_alpha 90.00
_cell_angle_beta 93.530(1)
_cell_angle_gamma 90.00
_cell_formula_units_Z 4
_cell_length_a 7.7985(5)
_cell_length_b 23.3395(14)
_cell_length_c 7.5683(5)
_cell_measurement_reflns_used 5045
_cell_measurement_temperature 180(1)
_cell_measurement_theta_max 30.02
_cell_measurement_theta_min 2.62
_cell_volume 1374.92(15)
_computing_cell_refinement SAINT
_computing_data_collection SMART
_computing_data_reduction SAINT
_computing_molecular_graphics SHELXTL
_computing_publication_material SHELXTL
_computing_structure_refinement SHELXTL
_computing_structure_solution SHELXTL
_diffrn_ambient_temperature 180(1)
_diffrn_measured_fraction_theta_full 1.000
_diffrn_measured_fraction_theta_max 1.000
_diffrn_measurement_device_type 'Bruker APEX'
_diffrn_measurement_method Omega
_diffrn_radiation_monochromator graphite
_diffrn_radiation_source 'fine-focus sealed tube'
_diffrn_radiation_type MoK\a
_diffrn_radiation_wavelength 0.71073
_diffrn_reflns_av_R_equivalents 0.0351
_diffrn_reflns_av_sigmaI/netI 0.0383
_diffrn_reflns_limit_h_max 9
_diffrn_reflns_limit_h_min -10
_diffrn_reflns_limit_k_max 28
_diffrn_reflns_limit_k_min -31
_diffrn_reflns_limit_l_max 10
_diffrn_reflns_limit_l_min -10
_diffrn_reflns_number 9899
_diffrn_reflns_theta_full 28.28
_diffrn_reflns_theta_max 28.28
_diffrn_reflns_theta_min 1.75
_exptl_absorpt_coefficient_mu 0.100
_exptl_absorpt_correction_type none
_exptl_crystal_colour Colourless
_exptl_crystal_density_diffrn 1.335
_exptl_crystal_density_method 'not measured'
_exptl_crystal_description Plate
_exptl_crystal_F_000 584
_exptl_crystal_size_max 0.36
_exptl_crystal_size_mid 0.22
_exptl_crystal_size_min 0.06
_refine_diff_density_max 0.235
_refine_diff_density_min -0.203
_refine_diff_density_rms 0.038
_refine_ls_extinction_coef 0.0082(9)
_refine_ls_extinction_expression Fc^*^=kFc[1+0.001xFc^2^\l^3^/sin(2\q)]^-1/4^
_refine_ls_extinction_method SHELXL
_refine_ls_goodness_of_fit_ref 1.471
_refine_ls_hydrogen_treatment constr
_refine_ls_matrix_type full
_refine_ls_number_parameters 186
_refine_ls_number_reflns 3400
_refine_ls_number_restraints 0
_refine_ls_restrained_S_all 1.471
_refine_ls_R_factor_all 0.0552
_refine_ls_R_factor_gt 0.0405
_refine_ls_shift/su_max 0.001
_refine_ls_shift/su_mean 0.000
_refine_ls_structure_factor_coef Fsqd
_refine_ls_weighting_details 'calc w=1/[\s^2^(Fo^2^)+(0.0100P)^2^+0.0000P] where P=(Fo^2^+2Fc^2^)/3'
_refine_ls_weighting_scheme calc
_refine_ls_wR_factor_gt 0.0679
_refine_ls_wR_factor_ref 0.0695
_reflns_number_gt 2549
_reflns_number_total 3400
_reflns_threshold_expression >2sigma(I)
_cod_data_source_file jo901559d_si_014.cif
_cod_data_source_block ef1270m
_cod_depositor_comments
;
The following automatic conversions were performed:
'_exptl_absorpt_correction_type' value 'None' changed to 'none' according
to '/home/saulius/struct/CIF-dictionaries/cif_core.dic' dictionary named
'cif_core.dic' version 2.4.1 from 2010-06-29.

Automatic conversion script
Id: cif_fix_enum 1527 2010-12-29 10:47:43Z saulius 
;
_cod_original_sg_symbol_H-M P2(1)/c
_cod_database_code 4025037

loop_
_symmetry_equiv_pos_as_xyz
'x, y, z'
'-x, y+1/2, -z+1/2'
'-x, -y, -z'
'x, -y-1/2, z-1/2'

loop_
_atom_site_label
_atom_site_type_symbol
_atom_site_fract_x
_atom_site_fract_y
_atom_site_fract_z
_atom_site_U_iso_or_equiv
_atom_site_adp_type
_atom_site_occupancy
_atom_site_symmetry_multiplicity
_atom_site_calc_flag
_atom_site_refinement_flags
_atom_site_disorder_assembly
_atom_site_disorder_group
O1 O 0.45017(11) 0.22916(3) 0.85495(11) 0.0363(2) Uani 1 1 d . . .
C2 C 0.55898(17) 0.18036(5) 0.89267(16) 0.0341(3) Uani 1 1 d . . .
O3 O 0.61415(10) 0.15809(4) 0.72805(11) 0.0346(2) Uani 1 1 d . . .
C4 C 0.49382(15) 0.14884(5) 0.59316(16) 0.0267(3) Uani 1 1 d . . .
C5 C 0.31990(15) 0.17123(5) 0.62078(15) 0.0249(3) Uani 1 1 d . . .
C6 C 0.31466(17) 0.22297(5) 0.73431(16) 0.0319(3) Uani 1 1 d . . .
C7 C 0.71830(18) 0.20305(7) 0.9902(2) 0.0528(4) Uani 1 1 d . . .
H7X H 0.7710 0.2323 0.9179 0.079 Uiso 1 1 calc R . .
H7Y H 0.7998 0.1716 1.0138 0.079 Uiso 1 1 calc R . .
H7Z H 0.6881 0.2201 1.1024 0.079 Uiso 1 1 calc R . .
C8 C 0.46786(18) 0.13524(6) 0.99368(17) 0.0429(4) Uani 1 1 d . . .
H8X H 0.4354 0.1512 1.1067 0.064 Uiso 1 1 calc R . .
H8Y H 0.5445 0.1024 1.0161 0.064 Uiso 1 1 calc R . .
H8Z H 0.3645 0.1228 0.9241 0.064 Uiso 1 1 calc R . .
O9 O 0.53851(10) 0.12624(4) 0.46149(11) 0.0333(2) Uani 1 1 d . . .
O10 O 0.20831(12) 0.26012(4) 0.72327(13) 0.0466(3) Uani 1 1 d . . .
C11 C 0.17870(15) 0.14675(5) 0.54468(16) 0.0278(3) Uani 1 1 d . . .
C12 C 0.18487(14) 0.09365(5) 0.43567(16) 0.0258(3) Uani 1 1 d . . .
C13 C 0.13127(15) 0.09511(5) 0.25788(17) 0.0326(3) Uani 1 1 d . . .
H13 H 0.0949 0.1304 0.2056 0.039 Uiso 1 1 calc R . .
C14 C 0.12978(16) 0.04614(6) 0.15516(17) 0.0372(3) Uani 1 1 d . . .
H14 H 0.0956 0.0479 0.0326 0.045 Uiso 1 1 calc R . .
C15 C 0.17831(16) -0.00516(6) 0.23230(18) 0.0360(3) Uani 1 1 d . . .
H15 H 0.1762 -0.0390 0.1623 0.043 Uiso 1 1 calc R . .
C16 C 0.23013(15) -0.00840(5) 0.41023(17) 0.0310(3) Uani 1 1 d . . .
H16 H 0.2625 -0.0441 0.4623 0.037 Uiso 1 1 calc R . .
C17 C 0.23426(15) 0.04102(5) 0.51156(16) 0.0269(3) Uani 1 1 d . . .
O18 O 0.28526(11) 0.04255(3) 0.68750(11) 0.0349(2) Uani 1 1 d . . .
C19 C 0.33698(17) -0.01036(5) 0.76835(17) 0.0359(3) Uani 1 1 d . . .
H19X H 0.2413 -0.0376 0.7577 0.054 Uiso 1 1 calc R . .
H19Y H 0.3700 -0.0039 0.8938 0.054 Uiso 1 1 calc R . .
H19Z H 0.4351 -0.0259 0.7092 0.054 Uiso 1 1 calc R . .
C20 C 0.00024(16) 0.16803(6) 0.5641(2) 0.0510(4) Uani 1 1 d . . .
H20X H 0.0031 0.2001 0.6478 0.077 Uiso 1 1 calc R . .
H20Y H -0.0702 0.1370 0.6085 0.077 Uiso 1 1 calc R . .
H20Z H -0.0493 0.1809 0.4488 0.077 Uiso 1 1 calc R . .

loop_
_atom_site_aniso_label
_atom_site_aniso_U_11
_atom_site_aniso_U_22
_atom_site_aniso_U_33
_atom_site_aniso_U_23
_atom_site_aniso_U_13
_atom_site_aniso_U_12
O1 0.0479(6) 0.0252(5) 0.0357(5) -0.0076(4) 0.0003(4) -0.0008(4)
C2 0.0395(8) 0.0327(7) 0.0299(7) -0.0072(6) 0.0007(6) 0.0020(6)
O3 0.0286(5) 0.0412(5) 0.0340(5) -0.0094(4) 0.0016(4) -0.0010(4)
C4 0.0298(7) 0.0204(6) 0.0302(7) 0.0002(5) 0.0039(6) -0.0039(5)
C5 0.0305(7) 0.0184(6) 0.0261(6) 0.0012(5) 0.0060(5) 0.0018(5)
C6 0.0399(8) 0.0235(7) 0.0331(7) -0.0003(6) 0.0092(6) 0.0003(6)
C7 0.0521(10) 0.0588(10) 0.0462(9) -0.0160(8) -0.0076(8) -0.0070(8)
C8 0.0580(9) 0.0371(8) 0.0336(8) 0.0020(6) 0.0024(7) 0.0007(7)
O9 0.0339(5) 0.0332(5) 0.0334(5) -0.0079(4) 0.0071(4) 0.0018(4)
O10 0.0577(6) 0.0288(5) 0.0533(6) -0.0078(5) 0.0035(5) 0.0143(5)
C11 0.0310(7) 0.0219(6) 0.0308(7) 0.0038(5) 0.0040(6) 0.0035(5)
C12 0.0209(6) 0.0247(6) 0.0321(7) -0.0006(5) 0.0025(5) -0.0018(5)
C13 0.0292(7) 0.0300(7) 0.0378(8) 0.0041(6) -0.0033(6) -0.0009(6)
C14 0.0390(8) 0.0411(8) 0.0307(7) -0.0031(6) -0.0052(6) -0.0045(6)
C15 0.0368(8) 0.0321(7) 0.0389(8) -0.0098(6) 0.0007(6) -0.0059(6)
C16 0.0316(7) 0.0234(7) 0.0379(8) -0.0018(5) 0.0015(6) -0.0019(5)
C17 0.0249(7) 0.0272(7) 0.0288(7) -0.0007(5) 0.0028(5) -0.0022(5)
O18 0.0522(6) 0.0232(5) 0.0288(5) 0.0016(4) -0.0015(4) 0.0049(4)
C19 0.0457(9) 0.0274(7) 0.0344(8) 0.0063(6) 0.0019(6) 0.0036(6)
C20 0.0312(8) 0.0482(9) 0.0738(11) -0.0140(8) 0.0045(8) 0.0087(7)

loop_
_atom_type_symbol
_atom_type_description
_atom_type_scat_dispersion_real
_atom_type_scat_dispersion_imag
_atom_type_scat_source
C C 0.0033 0.0016 'International Tables Vol C Tables 4.2.6.8 and 6.1.1.4'
H H 0.0000 0.0000 'International Tables Vol C Tables 4.2.6.8 and 6.1.1.4'
O O 0.0106 0.0060 'International Tables Vol C Tables 4.2.6.8 and 6.1.1.4'

loop_
_geom_angle_atom_site_label_1
_geom_angle_atom_site_label_2
_geom_angle_atom_site_label_3
_geom_angle
_geom_angle_site_symmetry_1
_geom_angle_site_symmetry_3
_geom_angle_publ_flag
C6 O1 C2 118.26(9) . . ?
O1 C2 O3 108.55(9) . . ?
O1 C2 C7 106.17(11) . . ?
O3 C2 C7 105.68(11) . . ?
O1 C2 C8 111.32(11) . . ?
O3 C2 C8 111.25(10) . . ?
C7 C2 C8 113.53(11) . . ?
C4 O3 C2 118.52(9) . . ?
O9 C4 O3 118.13(11) . . ?
O9 C4 C5 126.07(11) . . ?
O3 C4 C5 115.69(10) . . ?
C11 C5 C4 121.67(11) . . ?
C11 C5 C6 123.03(11) . . ?
C4 C5 C6 115.29(10) . . ?
O10 C6 O1 118.37(11) . . ?
O10 C6 C5 126.27(12) . . ?
O1 C6 C5 115.26(11) . . ?
C5 C11 C12 122.61(11) . . ?
C5 C11 C20 124.22(11) . . ?
C12 C11 C20 113.13(11) . . ?
C13 C12 C17 118.63(11) . . ?
C13 C12 C11 119.94(11) . . ?
C17 C12 C11 121.31(11) . . ?
C14 C13 C12 121.20(12) . . ?
C15 C14 C13 119.26(12) . . ?
C14 C15 C16 121.14(12) . . ?
C15 C16 C17 119.27(12) . . ?
O18 C17 C16 123.85(11) . . ?
O18 C17 C12 115.66(10) . . ?
C16 C17 C12 120.49(11) . . ?
C17 O18 C19 116.96(9) . . ?

loop_
_geom_bond_atom_site_label_1
_geom_bond_atom_site_label_2
_geom_bond_distance
_geom_bond_site_symmetry_2
_geom_bond_publ_flag
O1 C6 1.3611(14) . ?
O1 C2 1.4383(14) . ?
C2 O3 1.4400(14) . ?
C2 C7 1.5019(17) . ?
C2 C8 1.5051(18) . ?
O3 C4 1.3607(13) . ?
C4 O9 1.1981(13) . ?
C4 C5 1.4803(16) . ?
C5 C11 1.3389(15) . ?
C5 C6 1.4841(16) . ?
C6 O10 1.1992(14) . ?
C11 C12 1.4912(16) . ?
C11 C20 1.4935(16) . ?
C12 C13 1.3847(16) . ?
C12 C17 1.3999(16) . ?
C13 C14 1.3819(17) . ?
C14 C15 1.3748(17) . ?
C15 C16 1.3840(17) . ?
C16 C17 1.3844(16) . ?
C17 O18 1.3665(13) . ?
O18 C19 1.4255(13) . ?

loop_
_cod_related_entry_id
_cod_related_entry_database
_cod_related_entry_code
1 ChemSpider 30659083
